data_7102599
loop_
_publ_author_name
'Atwood, Jerry L'
'Barbour, Leonard J'
'Lloyd, Gareth O'
'Thallapally, Praveen K'

_publ_section_title
;
 Polymorphism of pure p-tert-butylcalix[4]arene: subtle
 thermally-induced modifications.
;
_journal_issue 8
_journal_name_full 'Chemical communications (Cambridge, England)'
_journal_page_first 922
_journal_page_last 923
_journal_paper_doi 10.1039/b402452b
_journal_year 2004
_chemical_formula_sum 'C44 H56 O4'
_chemical_formula_weight 648.89
_chemical_name_common 2b
_chemical_name_systematic
;
?
;
_space_group_IT_number 14
_symmetry_cell_setting monoclinic
_symmetry_space_group_name_Hall '-P 2yn'
_symmetry_space_group_name_H-M 'P 1 21/n 1'
_atom_sites_solution_hydrogens geom
_atom_sites_solution_primary direct
_atom_sites_solution_secondary difmap
_audit_creation_method SHELXL-97
_cell_angle_alpha 90.00
_cell_angle_beta 90.34(2)
_cell_angle_gamma 90.00
_cell_formula_units_Z 4
_cell_length_a 12.581(2)
_cell_length_b 26.239(2)
_cell_length_c 12.718(2)
_cell_measurement_temperature 293(2)
_cell_volume 4198.2(10)
_computing_cell_refinement 'SAINT (Bruker, 1998)'
_computing_data_collection 'SMART (Bruker, 1998)'
_computing_data_reduction 'SAINT (Bruker, 1998)'
_computing_molecular_graphics 'X-Seed (Barbour, 1999)'
_computing_publication_material 'CIFTAB (Sheldrick, 1997)'
_computing_structure_refinement 'SHELXL-97 (Sheldrick, 1997)'
_computing_structure_solution 'SHELXS-97 (Sheldrick, 1990)'
_diffrn_ambient_temperature 293(2)
_diffrn_measured_fraction_theta_full 0.944
_diffrn_measured_fraction_theta_max 0.944
_diffrn_measurement_device_type 'Bruker SMART Apex CCD diffractometer'
_diffrn_measurement_method 'omega scans'
_diffrn_radiation_monochromator graphite
_diffrn_radiation_source 'fine-focus sealed tube'
_diffrn_radiation_type CuK\a
_diffrn_radiation_wavelength 1.54060
_diffrn_reflns_av_R_equivalents 0.0315
_diffrn_reflns_av_sigmaI/netI 0.0451
_diffrn_reflns_limit_h_max 12
_diffrn_reflns_limit_h_min -12
_diffrn_reflns_limit_k_max 26
_diffrn_reflns_limit_k_min -7
_diffrn_reflns_limit_l_max 12
_diffrn_reflns_limit_l_min -12
_diffrn_reflns_number 12369
_diffrn_reflns_theta_full 59.93
_diffrn_reflns_theta_max 59.93
_diffrn_reflns_theta_min 3.86
_diffrn_standards_decay_% 0.0
_exptl_absorpt_coefficient_mu 0.496
_exptl_absorpt_correction_T_max 0.8455
_exptl_absorpt_correction_T_min 0.8262
_exptl_absorpt_correction_type multi-scan
_exptl_crystal_colour colorless
_exptl_crystal_density_diffrn 1.027
_exptl_crystal_density_method 'not measured'
_exptl_crystal_description prism
_exptl_crystal_F_000 1408
_exptl_crystal_size_max 0.40
_exptl_crystal_size_mid 0.35
_exptl_crystal_size_min 0.35
_refine_diff_density_max 0.180
_refine_diff_density_min -0.148
_refine_diff_density_rms 0.035
_refine_ls_extinction_coef 0.0027(2)
_refine_ls_extinction_expression Fc^*^=kFc[1+0.001xFc^2^\l^3^/sin(2\q)]^-1/4^
_refine_ls_extinction_method SHELXL
_refine_ls_goodness_of_fit_ref 1.022
_refine_ls_hydrogen_treatment mixed
_refine_ls_matrix_type full
_refine_ls_number_parameters 586
_refine_ls_number_reflns 5875
_refine_ls_number_restraints 28
_refine_ls_restrained_S_all 1.035
_refine_ls_R_factor_all 0.1011
_refine_ls_R_factor_gt 0.0545
_refine_ls_shift/su_max 0.010
_refine_ls_shift/su_mean 0.001
_refine_ls_structure_factor_coef Fsqd
_refine_ls_weighting_details 'calc w=1/[\s^2^(Fo^2^)+(0.0804P)^2^+0.2565P] where P=(Fo^2^+2Fc^2^)/3'
_refine_ls_weighting_scheme calc
_refine_ls_wR_factor_gt 0.1345
_refine_ls_wR_factor_ref 0.1600
_reflns_number_gt 3470
_reflns_number_total 5875
_reflns_threshold_expression >2sigma(I)
_cod_data_source_file b402452b.txt
_cod_data_source_block TBC4
_cod_original_sg_symbol_H-M P21/n
_cod_database_code 7102599

loop_
_symmetry_equiv_pos_as_xyz
'x, y, z'
'-x+1/2, y+1/2, -z+1/2'
'-x, -y, -z'
'x-1/2, -y-1/2, z-1/2'

loop_
_atom_site_label
_atom_site_type_symbol
_atom_site_fract_x
_atom_site_fract_y
_atom_site_fract_z
_atom_site_U_iso_or_equiv
_atom_site_adp_type
_atom_site_occupancy
_atom_site_symmetry_multiplicity
_atom_site_calc_flag
_atom_site_refinement_flags
_atom_site_disorder_assembly
_atom_site_disorder_group
O1A O 0.80851(16) 0.22861(7) -0.21147(14) 0.0607(5) Uani 1 1 d D . .
C1A C 0.7612(2) 0.27454(10) -0.23928(19) 0.0480(7) Uani 1 1 d . . .
C2A C 0.6913(2) 0.29686(10) -0.16960(18) 0.0468(7) Uani 1 1 d . . .
C3A C 0.6423(2) 0.34194(10) -0.19933(19) 0.0521(7) Uani 1 1 d . . .
H3A H 0.5953 0.3571 -0.1527 0.063 Uiso 1 1 calc R . .
C4A C 0.6601(2) 0.36560(10) -0.2956(2) 0.0527(7) Uani 1 1 d . A .
C5A C 0.7310(2) 0.34140(10) -0.36170(19) 0.0523(7) Uani 1 1 d . . .
H5A H 0.7445 0.3561 -0.4268 0.063 Uiso 1 1 calc R . .
C6A C 0.7832(2) 0.29621(10) -0.33622(18) 0.0479(7) Uani 1 1 d . . .
C7A C 0.8628(2) 0.27353(10) -0.41196(19) 0.0521(7) Uani 1 1 d . . .
H7A1 H 0.8408 0.2813 -0.4834 0.063 Uiso 1 1 calc R . .
H7A2 H 0.8630 0.2368 -0.4042 0.063 Uiso 1 1 calc R . .
C8A C 0.6050(3) 0.41441(12) -0.3280(2) 0.0748(9) Uani 1 1 d D . .
C9A C 0.6946(6) 0.4547(2) -0.3534(7) 0.122(3) Uani 0.646(9) 1 d PD A 1
H9A1 H 0.7374 0.4424 -0.4102 0.183 Uiso 0.646(9) 1 calc PR A 1
H9A2 H 0.7384 0.4597 -0.2922 0.183 Uiso 0.646(9) 1 calc PR A 1
H9A3 H 0.6623 0.4865 -0.3731 0.183 Uiso 0.646(9) 1 calc PR A 1
C10A C 0.5474(6) 0.4055(3) -0.4325(5) 0.115(3) Uani 0.646(9) 1 d PD A 1
H10A H 0.5177 0.4371 -0.4572 0.172 Uiso 0.646(9) 1 calc PR A 1
H10B H 0.4914 0.3811 -0.4227 0.172 Uiso 0.646(9) 1 calc PR A 1
H10C H 0.5968 0.3927 -0.4834 0.172 Uiso 0.646(9) 1 calc PR A 1
C11A C 0.5330(9) 0.4370(4) -0.2483(7) 0.141(5) Uani 0.646(9) 1 d PD A 1
H11A H 0.5040 0.4683 -0.2748 0.211 Uiso 0.646(9) 1 calc PR A 1
H11B H 0.5723 0.4436 -0.1848 0.211 Uiso 0.646(9) 1 calc PR A 1
H11C H 0.4762 0.4136 -0.2338 0.211 Uiso 0.646(9) 1 calc PR A 1
C12A C 0.6243(18) 0.4326(7) -0.4376(10) 0.153(10) Uani 0.354(9) 1 d PD A 2
H12A H 0.5805 0.4617 -0.4517 0.229 Uiso 0.354(9) 1 calc PR A 2
H12B H 0.6071 0.4059 -0.4864 0.229 Uiso 0.354(9) 1 calc PR A 2
H12C H 0.6977 0.4417 -0.4450 0.229 Uiso 0.354(9) 1 calc PR A 2
C13A C 0.4806(7) 0.4017(5) -0.3237(13) 0.125(6) Uani 0.354(9) 1 d PD A 2
H13A H 0.4405 0.4324 -0.3342 0.188 Uiso 0.354(9) 1 calc PR A 2
H13B H 0.4638 0.3874 -0.2563 0.188 Uiso 0.354(9) 1 calc PR A 2
H13C H 0.4630 0.3777 -0.3779 0.188 Uiso 0.354(9) 1 calc PR A 2
C14A C 0.6201(16) 0.4527(6) -0.2392(12) 0.151(10) Uani 0.354(9) 1 d PD A 2
H14A H 0.6927 0.4641 -0.2378 0.227 Uiso 0.354(9) 1 calc PR A 2
H14B H 0.6034 0.4368 -0.1734 0.227 Uiso 0.354(9) 1 calc PR A 2
H14C H 0.5739 0.4813 -0.2504 0.227 Uiso 0.354(9) 1 calc PR A 2
H1A H 0.8820(19) 0.2225(16) -0.236(3) 0.160(18) Uiso 1 1 d D . .
O1B O 1.01188(15) 0.22672(7) -0.27247(14) 0.0604(5) Uani 1 1 d D . .
C1B C 1.0442(2) 0.27122(10) -0.32220(19) 0.0480(7) Uani 1 1 d . . .
C2B C 0.9747(2) 0.29348(10) -0.39405(18) 0.0455(6) Uani 1 1 d . . .
C3B C 1.0089(2) 0.33675(10) -0.44645(19) 0.0514(7) Uani 1 1 d . . .
H3B H 0.9630 0.3520 -0.4947 0.062 Uiso 1 1 calc R . .
C4B C 1.1086(2) 0.35841(10) -0.43019(19) 0.0511(7) Uani 1 1 d . B .
C5B C 1.1737(2) 0.33439(10) -0.35670(19) 0.0520(7) Uani 1 1 d . . .
H5B H 1.2407 0.3481 -0.3438 0.062 Uiso 1 1 calc R . .
C6B C 1.1445(2) 0.29134(10) -0.30185(18) 0.0466(7) Uani 1 1 d . . .
C7B C 1.2186(2) 0.26877(11) -0.22003(18) 0.0555(7) Uani 1 1 d . . .
H7B1 H 1.2915 0.2755 -0.2401 0.067 Uiso 1 1 calc R . .
H7B2 H 1.2089 0.2321 -0.2183 0.067 Uiso 1 1 calc R . .
C8B C 1.1453(2) 0.40576(11) -0.4891(2) 0.0651(8) Uani 1 1 d D . .
C9B C 1.1707(9) 0.4485(2) -0.4128(5) 0.110(4) Uani 0.590(9) 1 d PD B 1
H9B1 H 1.1964 0.4775 -0.4510 0.165 Uiso 0.590(9) 1 calc PR B 1
H9B2 H 1.2242 0.4373 -0.3639 0.165 Uiso 0.590(9) 1 calc PR B 1
H9B3 H 1.1076 0.4577 -0.3753 0.165 Uiso 0.590(9) 1 calc PR B 1
C10B C 1.2500(5) 0.3935(2) -0.5502(6) 0.085(3) Uani 0.590(9) 1 d PD B 1
H10D H 1.2740 0.4236 -0.5858 0.127 Uiso 0.590(9) 1 calc PR B 1
H10E H 1.2363 0.3671 -0.6008 0.127 Uiso 0.590(9) 1 calc PR B 1
H10F H 1.3037 0.3823 -0.5016 0.127 Uiso 0.590(9) 1 calc PR B 1
C11B C 1.0684(6) 0.4244(3) -0.5750(6) 0.104(3) Uani 0.590(9) 1 d PD B 1
H11D H 1.0022 0.4342 -0.5437 0.157 Uiso 0.590(9) 1 calc PR B 1
H11E H 1.0561 0.3976 -0.6249 0.157 Uiso 0.590(9) 1 calc PR B 1
H11F H 1.0988 0.4533 -0.6103 0.157 Uiso 0.590(9) 1 calc PR B 1
C12B C 1.2529(9) 0.4238(6) -0.4492(13) 0.157(9) Uani 0.410(9) 1 d PD B 2
H12D H 1.2721 0.4548 -0.4846 0.235 Uiso 0.410(9) 1 calc PR B 2
H12E H 1.3054 0.3981 -0.4628 0.235 Uiso 0.410(9) 1 calc PR B 2
H12F H 1.2491 0.4300 -0.3749 0.235 Uiso 0.410(9) 1 calc PR B 2
C13B C 1.1398(13) 0.3928(5) -0.6051(6) 0.134(6) Uani 0.410(9) 1 d PD B 2
H13D H 1.1626 0.4217 -0.6456 0.201 Uiso 0.410(9) 1 calc PR B 2
H13E H 1.0679 0.3844 -0.6240 0.201 Uiso 0.410(9) 1 calc PR B 2
H13F H 1.1852 0.3643 -0.6193 0.201 Uiso 0.410(9) 1 calc PR B 2
C14B C 1.0618(9) 0.4471(3) -0.4638(12) 0.127(6) Uani 0.410(9) 1 d PD B 2
H14D H 1.0579 0.4517 -0.3890 0.191 Uiso 0.410(9) 1 calc PR B 2
H14E H 0.9936 0.4366 -0.4902 0.191 Uiso 0.410(9) 1 calc PR B 2
H14F H 1.0819 0.4786 -0.4963 0.191 Uiso 0.410(9) 1 calc PR B 2
H1B H 1.044(4) 0.222(2) -0.199(2) 0.21(2) Uiso 1 1 d D . .
O1C O 1.07743(16) 0.22344(7) -0.07149(14) 0.0613(5) Uani 1 1 d D . .
C1C C 1.1278(2) 0.26815(10) -0.04184(19) 0.0478(7) Uani 1 1 d . . .
C2C C 1.1996(2) 0.29021(10) -0.11094(19) 0.0492(7) Uani 1 1 d . . .
C3C C 1.2518(2) 0.33408(11) -0.0789(2) 0.0544(7) Uani 1 1 d . . .
H3C H 1.2995 0.3492 -0.1250 0.065 Uiso 1 1 calc R . .
C4C C 1.2361(2) 0.35670(10) 0.0191(2) 0.0529(7) Uani 1 1 d . C .
C5C C 1.1633(2) 0.33287(10) 0.08416(19) 0.0522(7) Uani 1 1 d . . .
H5C H 1.1508 0.3472 0.1499 0.063 Uiso 1 1 calc R . .
C6C C 1.1080(2) 0.28906(10) 0.05718(19) 0.0473(7) Uani 1 1 d . . .
C7C C 1.02685(19) 0.26760(11) 0.13179(18) 0.0524(7) Uani 1 1 d . . .
H7C1 H 1.0497 0.2739 0.2036 0.063 Uiso 1 1 calc R . .
H7C2 H 1.0221 0.2310 0.1220 0.063 Uiso 1 1 calc R . .
C8C C 1.2928(3) 0.40520(12) 0.0535(2) 0.0707(9) Uani 1 1 d D . .
C9C C 1.3518(5) 0.3959(3) 0.1576(4) 0.096(2) Uani 0.742(9) 1 d PD C 1
H9C1 H 1.3844 0.4270 0.1808 0.144 Uiso 0.742(9) 1 calc PR C 1
H9C2 H 1.4056 0.3705 0.1475 0.144 Uiso 0.742(9) 1 calc PR C 1
H9C3 H 1.3024 0.3844 0.2097 0.144 Uiso 0.742(9) 1 calc PR C 1
C10C C 1.3694(6) 0.4273(3) -0.0250(5) 0.116(3) Uani 0.742(9) 1 d PD C 1
H10G H 1.3918 0.4604 -0.0019 0.174 Uiso 0.742(9) 1 calc PR C 1
H10H H 1.3349 0.4301 -0.0924 0.174 Uiso 0.742(9) 1 calc PR C 1
H10I H 1.4302 0.4054 -0.0308 0.174 Uiso 0.742(9) 1 calc PR C 1
C11C C 1.2082(4) 0.44732(19) 0.0767(6) 0.110(3) Uani 0.742(9) 1 d PD C 1
H11G H 1.1618 0.4359 0.1315 0.166 Uiso 0.742(9) 1 calc PR C 1
H11H H 1.1674 0.4540 0.0142 0.166 Uiso 0.742(9) 1 calc PR C 1
H11I H 1.2435 0.4780 0.0988 0.166 Uiso 0.742(9) 1 calc PR C 1
C12C C 1.4117(8) 0.3899(7) 0.0361(16) 0.128(8) Uani 0.258(9) 1 d PD C 2
H12G H 1.4203 0.3771 -0.0341 0.192 Uiso 0.258(9) 1 calc PR C 2
H12H H 1.4315 0.3640 0.0857 0.192 Uiso 0.258(9) 1 calc PR C 2
H12I H 1.4563 0.4192 0.0460 0.192 Uiso 0.258(9) 1 calc PR C 2
C13C C 1.268(2) 0.4437(6) -0.0339(14) 0.140(11) Uani 0.258(9) 1 d PD C 2
H13G H 1.3031 0.4754 -0.0189 0.209 Uiso 0.258(9) 1 calc PR C 2
H13H H 1.1924 0.4493 -0.0375 0.209 Uiso 0.258(9) 1 calc PR C 2
H13I H 1.2922 0.4306 -0.1000 0.209 Uiso 0.258(9) 1 calc PR C 2
C14C C 1.270(3) 0.4189(9) 0.1668(11) 0.179(18) Uani 0.258(9) 1 d PD C 2
H14G H 1.3294 0.4377 0.1952 0.269 Uiso 0.258(9) 1 calc PR C 2
H14H H 1.2603 0.3883 0.2069 0.269 Uiso 0.258(9) 1 calc PR C 2
H14I H 1.2073 0.4394 0.1701 0.269 Uiso 0.258(9) 1 calc PR C 2
H1C H 1.002(2) 0.2210(19) -0.042(3) 0.19(2) Uiso 1 1 d D . .
O1D O 0.87305(15) 0.22632(7) -0.01060(15) 0.0606(5) Uani 1 1 d D . .
C1D C 0.8458(2) 0.27098(10) 0.04138(18) 0.0467(7) Uani 1 1 d . . .
C2D C 0.9181(2) 0.29121(10) 0.11428(18) 0.0472(7) Uani 1 1 d . . .
C3D C 0.8889(2) 0.33462(10) 0.16729(18) 0.0501(7) Uani 1 1 d . . .
H3D H 0.9361 0.3481 0.2165 0.060 Uiso 1 1 calc R . .
C4D C 0.7927(2) 0.35940(10) 0.1513(2) 0.0539(7) Uani 1 1 d . D .
C5D C 0.7239(2) 0.33792(10) 0.07714(19) 0.0517(7) Uani 1 1 d . . .
H5D H 0.6587 0.3535 0.0646 0.062 Uiso 1 1 calc R . .
C6D C 0.7490(2) 0.29408(10) 0.02121(18) 0.0462(7) Uani 1 1 d . . .
C7D C 0.6712(2) 0.27448(10) -0.06078(18) 0.0531(7) Uani 1 1 d . . .
H7D1 H 0.5994 0.2829 -0.0393 0.064 Uiso 1 1 calc R . .
H7D2 H 0.6765 0.2376 -0.0645 0.064 Uiso 1 1 calc R . .
C8D C 0.7665(3) 0.40774(12) 0.2119(2) 0.0695(9) Uani 1 1 d D . .
C9D C 0.7706(6) 0.3955(3) 0.3286(4) 0.096(2) Uani 0.750(11) 1 d PD D 1
H9D1 H 0.8402 0.3832 0.3469 0.143 Uiso 0.750(11) 1 calc PR D 1
H9D2 H 0.7188 0.3698 0.3444 0.143 Uiso 0.750(11) 1 calc PR D 1
H9D3 H 0.7555 0.4258 0.3682 0.143 Uiso 0.750(11) 1 calc PR D 1
C10D C 0.8537(4) 0.4481(2) 0.1879(5) 0.094(2) Uani 0.750(11) 1 d PD D 1
H10J H 0.8381 0.4791 0.2250 0.141 Uiso 0.750(11) 1 calc PR D 1
H10K H 0.8550 0.4548 0.1137 0.141 Uiso 0.750(11) 1 calc PR D 1
H10L H 0.9217 0.4354 0.2102 0.141 Uiso 0.750(11) 1 calc PR D 1
C11D C 0.6610(6) 0.4311(3) 0.1798(7) 0.118(3) Uani 0.750(11) 1 d PD D 1
H11J H 0.6549 0.4644 0.2100 0.177 Uiso 0.750(11) 1 calc PR D 1
H11K H 0.6041 0.4099 0.2046 0.177 Uiso 0.750(11) 1 calc PR D 1
H11L H 0.6573 0.4335 0.1046 0.177 Uiso 0.750(11) 1 calc PR D 1
C12D C 0.827(3) 0.4183(11) 0.313(2) 0.21(2) Uani 0.250(11) 1 d PD D 2
H12J H 0.8851 0.4409 0.2990 0.316 Uiso 0.250(11) 1 calc PR D 2
H12K H 0.8538 0.3869 0.3413 0.316 Uiso 0.250(11) 1 calc PR D 2
H12L H 0.7801 0.4338 0.3631 0.316 Uiso 0.250(11) 1 calc PR D 2
C13D C 0.745(5) 0.4507(9) 0.1320(18) 0.30(4) Uani 0.250(11) 1 d PD D 2
H13J H 0.7635 0.4829 0.1630 0.449 Uiso 0.250(11) 1 calc PR D 2
H13K H 0.6716 0.4507 0.1124 0.449 Uiso 0.250(11) 1 calc PR D 2
H13L H 0.7880 0.4453 0.0706 0.449 Uiso 0.250(11) 1 calc PR D 2
C14D C 0.6552(15) 0.3977(9) 0.260(3) 0.181(14) Uani 0.250(11) 1 d PD D 2
H14J H 0.6569 0.3663 0.2994 0.272 Uiso 0.250(11) 1 calc PR D 2
H14K H 0.6031 0.3952 0.2052 0.272 Uiso 0.250(11) 1 calc PR D 2
H14L H 0.6369 0.4252 0.3066 0.272 Uiso 0.250(11) 1 calc PR D 2
H1D H 0.839(3) 0.2239(17) -0.081(2) 0.162(18) Uiso 1 1 d D . .

loop_
_atom_site_aniso_label
_atom_site_aniso_U_11
_atom_site_aniso_U_22
_atom_site_aniso_U_33
_atom_site_aniso_U_23
_atom_site_aniso_U_13
_atom_site_aniso_U_12
O1A 0.0712(15) 0.0542(12) 0.0567(12) -0.0030(9) 0.0043(10) -0.0046(10)
C1A 0.0532(17) 0.0496(16) 0.0412(16) -0.0051(13) -0.0053(13) -0.0078(13)
C2A 0.0469(16) 0.0586(17) 0.0349(14) -0.0052(13) 0.0020(12) -0.0138(14)
C3A 0.0484(17) 0.0669(19) 0.0412(16) -0.0101(14) 0.0053(13) -0.0020(14)
C4A 0.0551(18) 0.0631(18) 0.0401(16) -0.0040(13) 0.0044(13) -0.0039(14)
C5A 0.0544(18) 0.0657(19) 0.0369(15) 0.0016(13) 0.0017(13) -0.0124(15)
C6A 0.0484(16) 0.0595(18) 0.0358(15) -0.0103(13) -0.0015(12) -0.0107(14)
C7A 0.0590(18) 0.0625(17) 0.0348(14) -0.0113(13) -0.0038(12) -0.0041(14)
C8A 0.088(3) 0.071(2) 0.066(2) 0.0077(17) 0.0098(19) 0.0147(19)
C9A 0.163(8) 0.068(4) 0.136(8) 0.023(4) 0.052(6) 0.008(4)
C10A 0.126(7) 0.129(8) 0.089(6) 0.019(5) -0.007(5) 0.059(5)
C11A 0.197(11) 0.120(9) 0.106(7) 0.035(6) 0.072(8) 0.092(8)
C12A 0.23(3) 0.132(17) 0.101(12) 0.072(12) 0.059(15) 0.066(16)
C13A 0.097(10) 0.131(12) 0.147(15) -0.002(10) -0.014(9) 0.049(8)
C14A 0.20(2) 0.077(10) 0.174(18) -0.020(11) -0.056(18) 0.032(13)
O1B 0.0723(14) 0.0527(12) 0.0562(13) 0.0005(10) 0.0053(11) -0.0017(10)
C1B 0.0593(19) 0.0485(16) 0.0362(15) -0.0074(12) 0.0102(13) 0.0049(14)
C2B 0.0515(17) 0.0534(16) 0.0314(14) -0.0126(12) 0.0035(12) 0.0016(13)
C3B 0.0548(18) 0.0625(18) 0.0369(15) -0.0075(13) -0.0026(13) 0.0059(15)
C4B 0.0551(18) 0.0547(17) 0.0436(15) -0.0055(13) 0.0001(13) 0.0023(14)
C5B 0.0511(17) 0.0631(18) 0.0418(16) -0.0090(14) 0.0017(13) -0.0006(14)
C6B 0.0529(17) 0.0528(16) 0.0344(14) -0.0089(13) 0.0053(12) 0.0077(14)
C7B 0.0524(17) 0.0680(18) 0.0461(16) -0.0018(14) 0.0055(13) 0.0133(14)
C8B 0.071(2) 0.0583(19) 0.066(2) 0.0090(16) -0.0055(16) -0.0047(16)
C9B 0.180(12) 0.061(4) 0.089(5) -0.010(4) 0.001(6) -0.026(5)
C10B 0.086(5) 0.087(5) 0.082(5) 0.022(4) 0.024(4) -0.003(4)
C11B 0.121(7) 0.095(6) 0.097(7) 0.043(5) -0.029(5) -0.021(5)
C12B 0.111(11) 0.143(15) 0.22(2) 0.104(16) -0.033(12) -0.055(10)
C13B 0.201(19) 0.121(11) 0.080(8) 0.036(7) 0.037(9) -0.019(10)
C14B 0.114(10) 0.070(7) 0.198(16) 0.029(8) 0.007(10) 0.000(6)
O1C 0.0724(15) 0.0533(12) 0.0580(12) 0.0034(9) 0.0034(11) 0.0037(10)
C1C 0.0479(17) 0.0520(17) 0.0435(16) 0.0073(13) -0.0041(13) 0.0115(13)
C2C 0.0481(17) 0.0605(18) 0.0390(15) 0.0057(13) 0.0021(13) 0.0123(14)
C3C 0.0518(18) 0.072(2) 0.0398(16) 0.0128(14) 0.0046(13) 0.0050(15)
C4C 0.0556(18) 0.0626(18) 0.0405(16) 0.0051(14) 0.0026(13) 0.0040(14)
C5C 0.0553(18) 0.0683(19) 0.0329(14) 0.0057(13) 0.0026(13) 0.0086(15)
C6C 0.0483(16) 0.0565(17) 0.0372(15) 0.0100(13) -0.0020(12) 0.0103(14)
C7C 0.0586(18) 0.0622(17) 0.0364(14) 0.0149(13) 0.0009(13) 0.0028(13)
C8C 0.078(2) 0.071(2) 0.064(2) 0.0058(17) 0.0039(18) -0.0141(18)
C9C 0.112(5) 0.103(5) 0.072(4) -0.014(3) -0.017(4) -0.031(4)
C10C 0.163(7) 0.106(6) 0.079(4) -0.008(4) 0.037(5) -0.064(5)
C11C 0.118(5) 0.072(4) 0.141(7) -0.015(4) 0.011(4) 0.001(3)
C12C 0.121(15) 0.132(16) 0.131(18) 0.009(13) -0.038(12) -0.075(13)
C13C 0.16(2) 0.063(10) 0.19(2) 0.023(12) -0.05(2) -0.015(12)
C14C 0.34(5) 0.11(2) 0.082(14) -0.055(15) 0.07(2) -0.09(3)
O1D 0.0736(14) 0.0529(12) 0.0552(13) 0.0009(10) 0.0029(11) -0.0039(10)
C1D 0.0575(18) 0.0471(16) 0.0358(14) 0.0070(12) 0.0080(13) -0.0034(13)
C2D 0.0485(16) 0.0586(17) 0.0346(14) 0.0133(13) 0.0052(12) -0.0007(14)
C3D 0.0534(18) 0.0624(18) 0.0345(15) 0.0031(13) -0.0018(13) -0.0050(14)
C4D 0.0601(19) 0.0591(18) 0.0425(16) 0.0025(13) 0.0006(14) 0.0009(15)
C5D 0.0504(17) 0.0631(18) 0.0418(15) 0.0055(14) 0.0010(13) 0.0028(14)
C6D 0.0456(16) 0.0581(17) 0.0349(14) 0.0082(13) 0.0070(12) -0.0079(14)
C7D 0.0530(17) 0.0622(17) 0.0441(16) 0.0004(13) 0.0032(13) -0.0114(14)
C8D 0.079(2) 0.068(2) 0.062(2) -0.0108(17) -0.0033(17) 0.0079(18)
C9D 0.128(6) 0.111(6) 0.048(3) -0.032(3) 0.013(3) 0.008(4)
C10D 0.124(5) 0.063(3) 0.095(5) -0.011(3) -0.008(3) -0.001(3)
C11D 0.112(5) 0.103(7) 0.137(7) -0.052(5) -0.043(4) 0.056(5)
C12D 0.26(4) 0.12(3) 0.24(4) -0.12(3) -0.15(3) 0.06(2)
C13D 0.67(12) 0.058(15) 0.17(3) 0.026(16) 0.09(5) 0.10(3)
C14D 0.16(2) 0.14(2) 0.25(4) -0.12(2) -0.02(2) 0.068(19)

loop_
_atom_type_symbol
_atom_type_description
_atom_type_scat_dispersion_real
_atom_type_scat_dispersion_imag
_atom_type_scat_source
C C 0.0181 0.0091 'International Tables Vol C Tables 4.2.6.8 and 6.1.1.4'
H H 0.0000 0.0000 'International Tables Vol C Tables 4.2.6.8 and 6.1.1.4'
O O 0.0492 0.0322 'International Tables Vol C Tables 4.2.6.8 and 6.1.1.4'

loop_
_geom_angle_atom_site_label_1
_geom_angle_atom_site_label_2
_geom_angle_atom_site_label_3
_geom_angle
C2A C1A C6A 121.8(3)
C2A C1A O1A 118.5(2)
C6A C1A O1A 119.6(2)
C1A C2A C3A 118.1(2)
C1A C2A C7D 121.9(3)
C3A C2A C7D 120.0(2)
C2A C3A C4A 123.2(3)
C5A C4A C3A 115.9(3)
C5A C4A C8A 121.2(2)
C3A C4A C8A 122.8(3)
C4A C5A C6A 123.7(2)
C1A C6A C5A 117.3(2)
C1A C6A C7A 122.7(3)
C5A C6A C7A 119.9(2)
C6A C7A C2B 112.64(19)
C11A C8A C12A 127.7(8)
C11A C8A C4A 115.6(4)
C12A C8A C4A 116.6(7)
C11A C8A C14A 46.0(7)
C12A C8A C14A 117.5(11)
C4A C8A C14A 107.6(7)
C11A C8A C10A 111.5(6)
C12A C8A C10A 46.9(8)
C4A C8A C10A 108.8(4)
C14A C8A C10A 143.4(7)
C11A C8A C9A 108.1(6)
C12A C8A C9A 58.4(9)
C4A C8A C9A 107.3(3)
C14A C8A C9A 67.9(8)
C10A C8A C9A 105.1(5)
C11A C8A C13A 57.3(6)
C12A C8A C13A 105.2(10)
C4A C8A C13A 105.1(5)
C14A C8A C13A 103.3(9)
C10A C8A C13A 62.6(6)
C9A C8A C13A 147.6(6)
C2B C1B O1B 117.9(2)
C2B C1B C6B 121.9(2)
O1B C1B C6B 120.1(2)
C3B C2B C1B 117.7(2)
C3B C2B C7A 120.0(2)
C1B C2B C7A 122.2(2)
C2B C3B C4B 123.0(3)
C5B C4B C3B 116.2(3)
C5B C4B C8B 121.4(3)
C3B C4B C8B 122.4(2)
C6B C5B C4B 123.6(3)
C5B C6B C1B 117.5(2)
C5B C6B C7B 120.3(2)
C1B C6B C7B 122.2(2)
C6B C7B C2C 112.6(2)
C13B C8B C9B 142.9(5)
C13B C8B C12B 115.6(8)
C9B C8B C12B 51.0(6)
C13B C8B C4B 106.5(5)
C9B C8B C4B 110.6(3)
C12B C8B C4B 111.3(5)
C13B C8B C11B 49.7(5)
C9B C8B C11B 110.4(5)
C12B C8B C11B 134.0(5)
C4B C8B C11B 114.7(3)
C13B C8B C14B 109.4(8)
C9B C8B C14B 59.2(5)
C12B C8B C14B 108.5(8)
C4B C8B C14B 105.1(4)
C11B C8B C14B 59.9(6)
C13B C8B C10B 60.3(6)
C9B C8B C10B 107.2(5)
C12B C8B C10B 58.7(7)
C4B C8B C10B 109.6(3)
C11B C8B C10B 103.9(4)
C14B C8B C10B 145.3(5)
O1C C1C C2C 118.6(2)
O1C C1C C6C 119.7(2)
C2C C1C C6C 121.7(3)
C3C C2C C1C 118.0(2)
C3C C2C C7B 120.0(2)
C1C C2C C7B 122.0(3)
C2C C3C C4C 123.1(3)
C5C C4C C3C 116.0(3)
C5C C4C C8C 121.0(2)
C3C C4C C8C 123.0(3)
C6C C5C C4C 124.0(2)
C5C C6C C1C 117.2(2)
C5C C6C C7C 119.7(2)
C1C C6C C7C 123.0(3)
C6C C7C C2D 111.63(19)
C10C C8C C14C 131.5(10)
C10C C8C C4C 115.6(3)
C14C C8C C4C 112.5(9)
C10C C8C C13C 52.8(8)
C14C C8C C13C 119.7(13)
C4C C8C C13C 104.5(7)
C10C C8C C9C 108.9(5)
C14C C8C C9C 46.2(13)
C4C C8C C9C 109.8(3)
C13C C8C C9C 145.7(7)
C10C C8C C11C 107.0(4)
C14C C8C C11C 61.4(13)
C4C C8C C11C 109.1(3)
C13C C8C C11C 62.2(9)
C9C C8C C11C 106.0(4)
C10C C8C C12C 52.4(7)
C14C C8C C12C 112.2(16)
C4C C8C C12C 101.0(6)
C13C C8C C12C 105.0(11)
C9C C8C C12C 67.8(7)
C11C C8C C12C 149.3(7)
C6D C1D O1D 120.0(2)
C6D C1D C2D 121.7(2)
O1D C1D C2D 118.3(2)
C3D C2D C1D 117.7(2)
C3D C2D C7C 120.7(2)
C1D C2D C7C 121.6(2)
C2D C3D C4D 123.5(2)
C3D C4D C5D 116.5(3)
C3D C4D C8D 120.5(3)
C5D C4D C8D 123.0(3)
C6D C5D C4D 122.6(3)
C1D C6D C5D 118.0(2)
C1D C6D C7D 122.9(2)
C5D C6D C7D 119.0(2)
C6D C7D C2A 112.5(2)
C11D C8D C12D 126.0(13)
C11D C8D C9D 111.9(5)
C12D C8D C9D 36.4(16)
C11D C8D C4D 113.1(3)
C12D C8D C4D 118.3(11)
C9D C8D C4D 108.2(3)
C11D C8D C13D 51.6(19)
C12D C8D C13D 120.7(18)
C9D C8D C13D 143.5(10)
C4D C8D C13D 108.2(10)
C11D C8D C10D 106.8(4)
C12D C8D C10D 72.1(16)
C9D C8D C10D 108.4(4)
C4D C8D C10D 108.3(3)
C13D C8D C10D 59(2)
C11D C8D C14D 52.1(12)
C12D C8D C14D 98.2(17)
C9D C8D C14D 66.6(14)
C4D C8D C14D 104.9(7)
C13D C8D C14D 103.5(19)
C10D C8D C14D 146.1(8)

loop_
_geom_bond_atom_site_label_1
_geom_bond_atom_site_label_2
_geom_bond_distance
O1A C1A 1.389(3)
C1A C2A 1.383(3)
C1A C6A 1.387(3)
C2A C3A 1.385(3)
C2A C7D 1.526(3)
C3A C4A 1.392(3)
C4A C5A 1.384(3)
C4A C8A 1.512(4)
C5A C6A 1.393(4)
C6A C7A 1.515(3)
C7A C2B 1.518(3)
C8A C11A 1.487(6)
C8A C12A 1.493(8)
C8A C14A 1.523(9)
C8A C10A 1.529(6)
C8A C9A 1.579(6)
C8A C13A 1.601(8)
O1B C1B 1.390(3)
C1B C2B 1.389(3)
C1B C6B 1.391(3)
C2B C3B 1.386(3)
C3B C4B 1.392(3)
C4B C5B 1.390(3)
C4B C8B 1.524(4)
C5B C6B 1.379(3)
C6B C7B 1.513(3)
C7B C2C 1.517(3)
C8B C13B 1.515(8)
C8B C9B 1.515(6)
C8B C12B 1.518(8)
C8B C11B 1.536(6)
C8B C14B 1.546(8)
C8B C10B 1.566(5)
O1C C1C 1.384(3)
C1C C2C 1.391(3)
C1C C6C 1.397(3)
C2C C3C 1.385(4)
C3C C4C 1.396(3)
C4C C5C 1.387(3)
C4C C8C 1.521(4)
C5C C6C 1.386(3)
C6C C7C 1.507(3)
C7C C2D 1.517(3)
C8C C10C 1.508(5)
C8C C14C 1.513(9)
C8C C13C 1.533(9)
C8C C9C 1.534(5)
C8C C11C 1.564(5)
C8C C12C 1.567(9)
O1D C1D 1.389(3)
C1D C6D 1.383(3)
C1D C2D 1.399(3)
C2D C3D 1.375(3)
C3D C4D 1.388(3)
C4D C5D 1.395(3)
C4D C8D 1.521(4)
C5D C6D 1.390(3)
C6D C7D 1.516(3)
C8D C11D 1.515(5)
C8D C12D 1.517(10)
C8D C9D 1.518(5)
C8D C13D 1.540(10)
C8D C10D 1.557(5)
C8D C14D 1.557(10)
